data_2209785
loop_
_publ_author_name
'Hoong-Kun Fun'
'Sorwaporn Koysomboon'
'Kan Chantrapromma'
'Suchada Chantrapromma'

_publ_section_title
;
 A cocrystal of clusiacitran A, clusiacitran B, fluorinated
 clusiacitran A and fluorinated clusiacitran B (0.45:0.45:0.05:0.05)
;
_journal_coeditor_code CI2071
_journal_issue 8
_journal_name_full 'Acta Crystallographica Section E'
_journal_page_first o3228
_journal_page_last o3230
_journal_paper_doi 10.1107/S160053680602602X
_journal_volume 62
_journal_year 2006
_chemical_formula_iupac '0.45C23 H24 O4, 0.45C23 H24 O4, 0.05C23 H23 F O4, 0.05C23 H23 F O4'
_chemical_formula_moiety '0.45C23 H24 O4, 0.45C23 H24 O4, 0.05C23 H23 F O4, 0.05C23 H23 F O4'
_chemical_formula_sum 'C23 H23.9 F0.1 O4'
_chemical_formula_weight 366.24
_chemical_name_common
;A cocrystal of clusiacitran A, clusiacitran
 B,
(10-fluoro-9-hydroxy-1,5,5-trimethyl-6,15-dioxatetracyclo[9.3.10^4,13^.0^7,12^]
pentadeca-7,9-11-trien-8,yl)phenyl-methanone
 and
(10-fluoro-9-hydroxy-1,5,5-trimethyl-6,15-dioxatetracyclo[9.3.10^4,13^.0^7,12^]
pentadeca-7,9-11-trien-10,yl)phenyl-methanone
 (0.45:0.45:0.05:0.05)
;
_chemical_name_systematic
;
clusiacitran A--clusiacitran B--
(10-fluoro-9-hydroxy-1,5,5-trimethyl-6,15-
dioxatetracyclo[9.3.10^4,13^.0^7,12^]pentadeca-7,9,11-trien-8-
yl)(phenyl)methanone--
(10-fluoro-9-hydroxy-1,5,5-trimethyl-6,15-
dioxatetracyclo[9.3.10^4,13^.0^7,12^]pentadeca-7,9,11-trien-10-
yl)(phenyl)methanone (0.45/0.45/0.05/0.05)
;
_space_group_IT_number 14
_symmetry_cell_setting monoclinic
_symmetry_space_group_name_Hall '-P 2ybc'
_symmetry_space_group_name_H-M 'P 1 21/c 1'
_atom_sites_solution_hydrogens geom
_atom_sites_solution_primary direct
_atom_sites_solution_secondary difmap
_audit_creation_method SHELXL-97
_cell_angle_alpha 90.00
_cell_angle_beta 103.1600(10)
_cell_angle_gamma 90.00
_cell_formula_units_Z 4
_cell_length_a 9.6691(2)
_cell_length_b 10.5583(2)
_cell_length_c 18.9279(3)
_cell_measurement_reflns_used 4330
_cell_measurement_temperature 100.00(10)
_cell_measurement_theta_max 27.50
_cell_measurement_theta_min 2.21
_cell_volume 1881.59(6)
_computing_cell_refinement APEX2
_computing_data_collection 'APEX2 (Bruker, 2005)'
_computing_data_reduction 'SAINT (Bruker, 2005)'
_computing_molecular_graphics SHELXTL
_computing_publication_material 'SHELXTL and PLATON (Spek, 2003)'
_computing_structure_refinement SHELXTL
_computing_structure_solution 'SHELXTL (Sheldrick, 1998)'
_diffrn_ambient_temperature 297(2)
_diffrn_detector_area_resol_mean 8.33
_diffrn_measured_fraction_theta_full 1.000
_diffrn_measured_fraction_theta_max 1.000
_diffrn_measurement_device_type
;
Bruker SMART APEX2 CCD area-detector
;
_diffrn_measurement_method \w
_diffrn_radiation_monochromator graphite
_diffrn_radiation_source 'fine-focus sealed tube'
_diffrn_radiation_type MoK\a
_diffrn_radiation_wavelength 0.71073
_diffrn_reflns_av_R_equivalents 0.0471
_diffrn_reflns_av_sigmaI/netI 0.0478
_diffrn_reflns_limit_h_max 12
_diffrn_reflns_limit_h_min -12
_diffrn_reflns_limit_k_max 13
_diffrn_reflns_limit_k_min -12
_diffrn_reflns_limit_l_max 24
_diffrn_reflns_limit_l_min -24
_diffrn_reflns_number 22779
_diffrn_reflns_theta_full 27.50
_diffrn_reflns_theta_max 27.50
_diffrn_reflns_theta_min 2.21
_diffrn_standards_number 0
_exptl_absorpt_coefficient_mu 0.088
_exptl_absorpt_correction_T_max 0.991
_exptl_absorpt_correction_T_min 0.986
_exptl_absorpt_correction_type multi-scan
_exptl_absorpt_process_details '(SADABS; Bruker, 2005)'
_exptl_crystal_colour Yellow
_exptl_crystal_density_diffrn 1.293
_exptl_crystal_density_method 'not measured'
_exptl_crystal_description Needle
_exptl_crystal_F_000 779.2
_exptl_crystal_size_max 0.42
_exptl_crystal_size_mid 0.13
_exptl_crystal_size_min 0.11
_refine_diff_density_max 0.252
_refine_diff_density_min -0.223
_refine_ls_extinction_coef 0.0036(7)
_refine_ls_extinction_expression Fc^*^=kFc[1+0.001xFc^2^\l^3^/sin(2\q)]^-1/4^
_refine_ls_extinction_method SHELXTL
_refine_ls_goodness_of_fit_ref 1.046
_refine_ls_hydrogen_treatment constr
_refine_ls_matrix_type full
_refine_ls_number_parameters 317
_refine_ls_number_reflns 4330
_refine_ls_number_restraints 1
_refine_ls_restrained_S_all 1.046
_refine_ls_R_factor_all 0.1016
_refine_ls_R_factor_gt 0.0574
_refine_ls_shift/su_max 0.001
_refine_ls_shift/su_mean 0.000
_refine_ls_structure_factor_coef Fsqd
_refine_ls_weighting_details 'calc w=1/[\s^2^(Fo^2^)+(0.0489P)^2^+0.5555P] where P=(Fo^2^+2Fc^2^)/3'
_refine_ls_weighting_scheme calc
_refine_ls_wR_factor_gt 0.1174
_refine_ls_wR_factor_ref 0.1354
_reflns_number_gt 2691
_reflns_number_total 4330
_reflns_threshold_expression I>2\s(I)
_cod_data_source_file ci2071.cif
_cod_data_source_block I
_cod_depositor_comments
;
The following automatic conversions were performed:
'_symmetry_cell_setting' value 'Monoclinic' changed to 'monoclinic'
according to '/home/saulius/struct/CIF-dictionaries/cif_core.dic'
dictionary named 'cif_core.dic' version 2.4.1 from 2010-06-29.

Automatic conversion script
Id: cif_fix_enum 1527 2010-12-29 10:47:43Z saulius 

The following automatic conversions were performed:

'_symmetry_cell_setting' value 'Monoclinic' changed to 'monoclinic'
according to /home/saulius/struct/CIF-dictionaries/cif_core.dic
dictionary named 'cif_core.dic' version 2.4.1 from 2010-06-29.

Automatic conversion script
Id: cif_fix_values 1715 2011-07-08 13:25:40Z adriana 
;
_cod_original_sg_symbol_H-M 'P 21/c'
_cod_original_formula_sum 'C23 H23.90 F0.10 O4'
_cod_database_code 2209785
_cod_database_fobs_code 2209785

loop_
_symmetry_equiv_pos_as_xyz
'x, y, z'
'-x, y+1/2, -z+1/2'
'-x, -y, -z'
'x, -y-1/2, z-1/2'

loop_
_atom_site_type_symbol
_atom_site_label
_atom_site_fract_x
_atom_site_fract_y
_atom_site_fract_z
_atom_site_U_iso_or_equiv
_atom_site_adp_type
_atom_site_calc_flag
_atom_site_refinement_flags
_atom_site_occupancy
_atom_site_disorder_assembly
_atom_site_disorder_group
O O1 0.82345(14) 0.38791(13) 0.20713(7) 0.0463(4) Uani d . 1 . .
O O2 0.7644(2) 0.26442(14) -0.00561(8) 0.0719(6) Uani d . 1 A .
O O3 0.63335(17) 0.66797(16) -0.09223(8) 0.0655(5) Uani d . 1 A .
O O4 0.74149(13) 0.60456(12) 0.15921(7) 0.0396(4) Uani d . 1 . .
H H1O4 0.7721 0.5498 0.1894 0.059 Uiso calc R 1 . .
C C1 0.7768(2) 0.20003(18) 0.14073(10) 0.0366(5) Uani d . 1 . .
C C2 0.6577(2) 0.13662(18) 0.10279(11) 0.0408(5) Uani d . 1 . .
H H2B 0.5803 0.1822 0.0768 0.049 Uiso calc R 1 . .
C C3 0.6531(2) 0.00565(19) 0.10334(12) 0.0480(5) Uani d . 1 . .
H H3A 0.5722 -0.0368 0.0787 0.058 Uiso calc R 1 . .
C C4 0.7701(3) -0.0622(2) 0.14092(12) 0.0528(6) Uani d . 1 . .
H H4A 0.7682 -0.1503 0.1405 0.063 Uiso calc R 1 . .
C C5 0.8884(3) 0.0005(2) 0.17863(12) 0.0524(6) Uani d . 1 . .
H H5A 0.9667 -0.0454 0.2033 0.063 Uiso calc R 1 . .
C C6 0.8917(2) 0.1308(2) 0.18015(10) 0.0435(5) Uani d . 1 . .
H H6A 0.9706 0.1727 0.2075 0.052 Uiso calc R 1 . .
C C7 0.78273(19) 0.34106(19) 0.14513(10) 0.0367(5) Uani d . 1 . .
C C8 0.73865(19) 0.42204(18) 0.08205(9) 0.0332(4) Uani d . 1 . .
C C9 0.71778(18) 0.55371(18) 0.09205(10) 0.0322(4) Uani d . 1 A .
C C10 0.67817(19) 0.6356(2) 0.03366(10) 0.0371(5) Uani d D 1 . .
H H10A 0.6688 0.7220 0.0410 0.16(3) Uiso calc PR 0.899(6) A 1
F F1 0.6614(12) 0.7653(9) 0.0377(6) 0.054(6) Uani d PD 0.101(6) A 2
C C11 0.65296(19) 0.5859(2) -0.03559(10) 0.0393(5) Uani d . 1 A .
C C12 0.65582(18) 0.4566(2) -0.04853(10) 0.0356(5) Uani d . 1 . .
C C13 0.7163(2) 0.38013(18) 0.00862(10) 0.0374(5) Uani d . 1 A .
C C14 0.8071(2) 0.24259(19) -0.07372(11) 0.0412(5) Uani d . 1 . .
C C15A 0.7796(4) 0.3646(4) -0.12604(19) 0.0368(10) Uani d P 0.506(2) A 1
H H15A 0.7755 0.3340 -0.1754 0.044 Uiso calc PR 0.506(2) A 1
C C15B 0.7294(4) 0.4810(4) -0.1590(2) 0.0361(10) Uani d P 0.494(2) A 2
H H15B 0.7229 0.4514 -0.2087 0.043 Uiso calc PR 0.494(2) A 2
C C16 0.63186(19) 0.4082(2) -0.12435(10) 0.0378(5) Uani d . 1 A .
H H16A 0.5651 0.3395 -0.1329 0.045 Uiso d PR 0.506(2) A 1
H H16B 0.5354 0.4247 -0.1493 0.045 Uiso d PR 0.494(2) A 2
C C17A 0.5835(4) 0.5218(4) -0.1802(2) 0.0423(11) Uani d P 0.506(2) A 1
H H17A 0.5872 0.4949 -0.2287 0.051 Uiso calc PR 0.506(2) A 1
H H17B 0.4865 0.5459 -0.1806 0.051 Uiso calc PR 0.506(2) A 1
C C17B 0.6627(4) 0.2590(4) -0.1258(2) 0.0417(11) Uani d P 0.494(2) A 2
H H17C 0.5902 0.2110 -0.1095 0.050 Uiso calc PR 0.494(2) A 2
H H17D 0.6658 0.2314 -0.1743 0.050 Uiso calc PR 0.494(2) A 2
C C18 0.6761(2) 0.6276(2) -0.15898(10) 0.0444(5) Uani d . 1 . .
C C19A 0.8332(4) 0.5997(4) -0.1486(2) 0.0423(11) Uani d P 0.506(2) A 1
H H19A 0.8861 0.6661 -0.1188 0.051 Uiso calc PR 0.506(2) A 1
H H19D 0.8572 0.6036 -0.1956 0.051 Uiso calc PR 0.506(2) A 1
C C19B 0.9175(4) 0.3162(4) -0.0989(2) 0.0425(11) Uani d P 0.494(2) A 2
H H19B 0.9302 0.2792 -0.1439 0.051 Uiso calc PR 0.494(2) A 2
H H19C 1.0066 0.3071 -0.0634 0.051 Uiso calc PR 0.494(2) A 2
C C20 0.88502(19) 0.4660(2) -0.11233(11) 0.0415(5) Uani d . 1 . .
H H20A 0.9145 0.4779 -0.0608 0.050 Uiso d PR 0.506(2) A 1
H H20B 0.9668 0.4393 -0.1292 0.050 Uiso d PR 0.506(2) A 1
H H20C 0.9515 0.5028 -0.1371 0.050 Uiso d PR 0.494(2) A 2
H H20D 0.8938 0.5086 -0.0667 0.050 Uiso d PR 0.494(2) A 2
C C21A 0.7419(5) 0.1298(4) -0.1101(3) 0.0524(12) Uani d P 0.506(2) A 1
H H21A 0.7470 0.0626 -0.0754 0.079 Uiso calc PR 0.506(2) A 1
H H21B 0.7911 0.1050 -0.1466 0.079 Uiso calc PR 0.506(2) A 1
H H21C 0.6442 0.1469 -0.1325 0.079 Uiso calc PR 0.506(2) A 1
C C21B 0.5507(5) 0.6400(5) -0.2254(2) 0.0560(13) Uani d P 0.494(2) A 2
H H21D 0.5052 0.7204 -0.2240 0.084 Uiso calc PR 0.494(2) A 2
H H21E 0.4836 0.5733 -0.2245 0.084 Uiso calc PR 0.494(2) A 2
H H21F 0.5851 0.6339 -0.2690 0.084 Uiso calc PR 0.494(2) A 2
C C22A 0.9639(4) 0.2293(4) -0.0372(2) 0.0473(11) Uani d P 0.506(2) A 1
H H22A 0.9771 0.1571 -0.0056 0.071 Uiso calc PR 0.506(2) A 1
H H22B 0.9956 0.3043 -0.0095 0.071 Uiso calc PR 0.506(2) A 1
H H22C 1.0178 0.2183 -0.0735 0.071 Uiso calc PR 0.506(2) A 1
C C22B 0.7894(5) 0.7174(4) -0.1610(3) 0.0534(12) Uani d P 0.494(2) A 2
H H22D 0.7523 0.8020 -0.1637 0.080 Uiso calc PR 0.494(2) A 2
H H22E 0.8273 0.7008 -0.2027 0.080 Uiso calc PR 0.494(2) A 2
H H22F 0.8633 0.7085 -0.1178 0.080 Uiso calc PR 0.494(2) A 2
C C23A 0.6375(5) 0.7503(5) -0.2069(2) 0.0577(13) Uani d P 0.506(2) A 1
H H23A 0.6987 0.8185 -0.1858 0.087 Uiso calc PR 0.506(2) A 1
H H23B 0.5405 0.7732 -0.2092 0.087 Uiso calc PR 0.506(2) A 1
H H23C 0.6497 0.7339 -0.2550 0.087 Uiso calc PR 0.506(2) A 1
C C23B 0.8483(6) 0.0958(4) -0.0701(3) 0.0609(14) Uani d P 0.494(2) A 2
H H23D 0.9396 0.0844 -0.0378 0.091 Uiso calc PR 0.494(2) A 2
H H23E 0.8517 0.0665 -0.1177 0.091 Uiso calc PR 0.494(2) A 2
H H23F 0.7783 0.0482 -0.0526 0.091 Uiso calc PR 0.494(2) A 2

loop_
_atom_site_aniso_label
_atom_site_aniso_U_11
_atom_site_aniso_U_22
_atom_site_aniso_U_33
_atom_site_aniso_U_12
_atom_site_aniso_U_13
_atom_site_aniso_U_23
O1 0.0508(9) 0.0518(9) 0.0347(8) 0.0013(7) 0.0061(7) 0.0039(7)
O2 0.1473(17) 0.0335(9) 0.0510(9) -0.0005(10) 0.0564(11) 0.0005(7)
O3 0.0760(11) 0.0814(12) 0.0478(9) 0.0441(9) 0.0325(8) 0.0317(9)
O4 0.0421(8) 0.0415(8) 0.0355(7) -0.0032(6) 0.0093(6) -0.0026(6)
C1 0.0396(11) 0.0393(12) 0.0349(10) 0.0044(9) 0.0168(9) 0.0082(9)
C2 0.0430(11) 0.0389(12) 0.0428(11) 0.0042(10) 0.0145(9) 0.0091(9)
C3 0.0597(14) 0.0385(13) 0.0486(13) -0.0028(11) 0.0181(11) 0.0066(10)
C4 0.0769(17) 0.0361(12) 0.0507(14) 0.0117(12) 0.0257(13) 0.0117(11)
C5 0.0616(15) 0.0518(15) 0.0475(13) 0.0218(12) 0.0202(12) 0.0147(11)
C6 0.0436(12) 0.0508(14) 0.0390(11) 0.0066(10) 0.0158(9) 0.0108(10)
C7 0.0333(10) 0.0463(12) 0.0323(11) 0.0012(9) 0.0111(8) 0.0029(9)
C8 0.0331(10) 0.0372(11) 0.0296(10) -0.0043(8) 0.0078(8) 0.0021(8)
C9 0.0246(9) 0.0406(11) 0.0326(10) -0.0044(8) 0.0090(8) -0.0008(9)
C10 0.0313(10) 0.0389(12) 0.0435(12) 0.0029(9) 0.0138(9) 0.0061(9)
F1 0.049(8) 0.079(12) 0.043(8) -0.018(6) 0.026(6) -0.020(6)
C11 0.0266(10) 0.0560(14) 0.0377(11) 0.0099(9) 0.0120(8) 0.0148(10)
C12 0.0238(9) 0.0524(13) 0.0325(10) -0.0073(9) 0.0107(8) 0.0015(9)
C13 0.0411(11) 0.0353(11) 0.0385(11) -0.0097(9) 0.0148(9) 0.0001(9)
C14 0.0423(11) 0.0458(12) 0.0396(11) 0.0016(10) 0.0178(9) -0.0018(9)
C15A 0.033(2) 0.051(3) 0.0285(19) -0.0072(19) 0.0117(16) -0.0040(18)
C15B 0.032(2) 0.045(2) 0.033(2) 0.0001(18) 0.0114(17) 0.0003(18)
C16 0.0269(9) 0.0560(13) 0.0310(10) -0.0030(9) 0.0078(8) 0.0031(9)
C17A 0.030(2) 0.066(3) 0.031(2) -0.002(2) 0.0058(17) 0.0104(19)
C17B 0.044(2) 0.042(2) 0.044(2) -0.0105(19) 0.0174(19) -0.0067(19)
C18 0.0398(11) 0.0606(14) 0.0351(11) 0.0039(11) 0.0135(9) 0.0153(10)
C19A 0.038(2) 0.055(3) 0.038(2) -0.004(2) 0.0180(18) 0.008(2)
C19B 0.038(2) 0.048(3) 0.044(2) 0.0083(19) 0.0156(19) 0.005(2)
C20 0.0288(10) 0.0575(13) 0.0417(11) -0.0015(9) 0.0152(9) 0.0112(10)
C21A 0.054(3) 0.056(3) 0.051(3) -0.011(2) 0.022(2) -0.016(2)
C21B 0.059(3) 0.071(3) 0.040(3) 0.017(3) 0.015(2) 0.016(2)
C22A 0.041(2) 0.045(3) 0.057(3) 0.0060(19) 0.014(2) -0.006(2)
C22B 0.067(3) 0.043(3) 0.055(3) -0.001(2) 0.024(2) 0.008(2)
C23A 0.059(3) 0.068(3) 0.048(3) 0.009(3) 0.018(2) 0.032(2)
C23B 0.081(4) 0.044(3) 0.068(3) 0.011(3) 0.039(3) 0.002(2)

loop_
_atom_type_symbol
_atom_type_description
_atom_type_scat_dispersion_real
_atom_type_scat_dispersion_imag
_atom_type_scat_source
C C 0.0033 0.0016 'International Tables Vol C Tables 4.2.6.8 and 6.1.1.4'
H H 0.0000 0.0000 'International Tables Vol C Tables 4.2.6.8 and 6.1.1.4'
O O 0.0106 0.0060 'International Tables Vol C Tables 4.2.6.8 and 6.1.1.4'
F F 0.0171 0.0103 'International Tables Vol C Tables 4.2.6.8 and 6.1.1.4'

loop_
_geom_angle_atom_site_label_1
_geom_angle_atom_site_label_2
_geom_angle_atom_site_label_3
_geom_angle
C13 O2 C14 119.78(15)
C11 O3 C18 118.35(16)
C9 O4 H1O4 109.5
C2 C1 C6 119.43(19)
C2 C1 C7 121.92(17)
C6 C1 C7 118.52(18)
C3 C2 C1 120.25(19)
C3 C2 H2B 119.9
C1 C2 H2B 119.9
C2 C3 C4 119.7(2)
C2 C3 H3A 120.1
C4 C3 H3A 120.1
C5 C4 C3 120.1(2)
C5 C4 H4A 119.9
C3 C4 H4A 119.9
C4 C5 C6 120.4(2)
C4 C5 H5A 119.8
C6 C5 H5A 119.8
C5 C6 C1 120.0(2)
C5 C6 H6A 120.0
C1 C6 H6A 120.0
O1 C7 C8 120.62(18)
O1 C7 C1 116.54(17)
C8 C7 C1 122.80(17)
C9 C8 C13 115.95(17)
C9 C8 C7 119.33(16)
C13 C8 C7 124.71(18)
O4 C9 C10 117.34(17)
O4 C9 C8 120.97(16)
C10 C9 C8 121.65(17)
C11 C10 F1 115.5(5)
C11 C10 C9 118.46(19)
F1 C10 C9 126.0(5)
C11 C10 H10A 120.8
C9 C10 H10A 120.8
O3 C11 C10 118.01(19)
O3 C11 C12 119.54(18)
C10 C11 C12 122.33(18)
C13 C12 C11 117.53(18)
C13 C12 C16 120.21(18)
C11 C12 C16 120.12(17)
O2 C13 C12 118.57(17)
O2 C13 C8 119.35(18)
C12 C13 C8 121.95(18)
C21A C14 O2 111.8(2)
C21A C14 C19B 123.0(3)
O2 C14 C19B 124.8(2)
C21A C14 C22A 114.9(3)
O2 C14 C22A 93.8(2)
O2 C14 C17B 98.7(2)
C19B C14 C17B 110.6(3)
C22A C14 C17B 167.0(3)
O2 C14 C23B 103.5(2)
C19B C14 C23B 109.3(3)
C17B C14 C23B 108.7(3)
C21A C14 C15A 111.9(3)
O2 C14 C15A 112.16(19)
C22A C14 C15A 111.1(2)
C23B C14 C15A 143.8(3)
C20 C15A C16 113.5(3)
C20 C15A C14 117.8(3)
C16 C15A C14 104.8(2)
C20 C15A H15A 106.7
C16 C15A H15A 106.7
C14 C15A H15A 106.7
C16 C15B C20 108.9(3)
C16 C15B C18 105.0(2)
C20 C15B C18 111.0(3)
C16 C15B H15B 110.6
C20 C15B H15B 110.6
C18 C15B H15B 110.6
C15B C16 C12 105.9(2)
C12 C16 C15A 100.63(19)
C12 C16 C17A 109.7(2)
C15A C16 C17A 110.6(2)
C15B C16 C17B 111.2(2)
C12 C16 C17B 111.3(2)
C17A C16 C17B 138.9(2)
C15B C16 H16A 142.2
C12 C16 H16A 111.8
C15A C16 H16A 111.7
C17A C16 H16A 111.8
C15B C16 H16B 109.5
C12 C16 H16B 109.4
C15A C16 H16B 149.7
C17B C16 H16B 109.5
C18 C17A C16 109.3(2)
C18 C17A H16B 138.2
C18 C17A H17A 109.8
C16 C17A H17A 109.8
H16B C17A H17A 106.6
C18 C17A H17B 109.8
C16 C17A H17B 109.8
H17A C17A H17B 108.3
C14 C17B C16 104.3(2)
C14 C17B H16A 134.6
C14 C17B H17C 110.9
C16 C17B H17C 110.9
C14 C17B H17D 110.9
C16 C17B H17D 110.9
H16A C17B H17D 106.7
H17C C17B H17D 108.9
C17A C18 C22B 158.1(3)
C17A C18 O3 100.7(2)
C22B C18 O3 101.1(2)
C17A C18 C19A 115.4(3)
O3 C18 C19A 114.4(2)
C22B C18 C21B 112.4(3)
O3 C18 C21B 110.6(2)
C19A C18 C21B 134.5(3)
C17A C18 C23A 115.4(3)
O3 C18 C23A 100.3(2)
C19A C18 C23A 109.5(2)
C22B C18 C15B 112.2(3)
O3 C18 C15B 115.03(19)
C21B C18 C15B 105.7(3)
C23A C18 C15B 144.4(3)
C18 C19A C20 115.7(2)
C18 C19A H19A 108.4
C20 C19A H19A 108.4
C18 C19A H19D 108.4
C20 C19A H19D 108.4
H19A C19A H19D 107.4
C18 C19A H20C 148.5
H19A C19A H20C 97.1
H19D C19A H20C 80.2
C14 C19B C20 115.7(3)
C14 C19B H19B 108.4
C20 C19B H19B 108.4
C14 C19B H19C 108.4
C20 C19B H19C 108.4
H19B C19B H19C 107.4
C14 C19B H20B 150.3
H19B C19B H20B 84.4
H19C C19B H20B 92.3
C15A C20 C19A 115.7(2)
C15B C20 C19B 108.2(2)
C15A C20 H20A 108.1
C15B C20 H20A 125.7
C19A C20 H20A 108.2
C15A C20 H20B 108.7
C15B C20 H20B 126.8
C19A C20 H20B 108.5
H20A C20 H20B 107.5
C15B C20 H20C 110.3
C19B C20 H20C 110.2
H20A C20 H20C 111.5
C15A C20 H20D 114.8
C15B C20 H20D 109.6
C19B C20 H20D 110.0
H20B C20 H20D 121.8
H20C C20 H20D 108.5
C14 C21A H21A 109.5
C14 C21A H21B 109.5
C14 C21A H21C 109.5
C18 C21B H21D 109.5
C18 C21B H21E 109.5
H21D C21B H21E 109.5
C18 C21B H21F 109.5
H21D C21B H21F 109.5
H21E C21B H21F 109.5
C14 C22A H22A 109.5
C14 C22A H22B 109.5
C14 C22A H22C 109.5
C18 C22B H22D 109.5
C18 C22B H22E 109.5
H22D C22B H22E 109.5
C18 C22B H22F 109.5
H22D C22B H22F 109.5
H22E C22B H22F 109.5
C18 C23A H23A 109.5
C18 C23A H23B 109.5
C18 C23A H23C 109.5
C14 C23B H23D 109.5
C14 C23B H23E 109.5
H23D C23B H23E 109.5
C14 C23B H23F 109.5
H23D C23B H23F 109.5
H23E C23B H23F 109.5

loop_
_geom_bond_atom_site_label_1
_geom_bond_atom_site_label_2
_geom_bond_distance
O1 C7 1.252(2)
O2 C13 1.356(2)
O2 C14 1.459(2)
O3 C11 1.358(2)
O3 C18 1.479(2)
O4 C9 1.351(2)
O4 H1O4 0.82
C1 C2 1.384(3)
C1 C6 1.396(3)
C1 C7 1.492(3)
C2 C3 1.384(3)
C2 H2B 0.93
C3 C4 1.390(3)
C3 H3A 0.93
C4 C5 1.372(3)
C4 H4A 0.93
C5 C6 1.376(3)
C5 H5A 0.93
C6 H6A 0.93
C7 C8 1.451(3)
C8 C9 1.424(3)
C8 C13 1.427(3)
C9 C10 1.387(3)
C10 C11 1.381(3)
C10 F1 1.383(10)
C10 H10A 0.93
C11 C12 1.389(3)
C12 C13 1.370(3)
C12 C16 1.491(3)
C14 C21A 1.447(5)
C14 C19B 1.484(4)
C14 C22A 1.523(4)
C14 C17B 1.524(4)
C14 C23B 1.598(5)
C14 C15A 1.610(4)
C15A C20 1.460(4)
C15A C16 1.508(4)
C15A H15A 0.98
C15B C16 1.481(4)
C15B C20 1.570(4)
C15B C18 1.632(4)
C15B H15B 0.98
C16 C17A 1.597(4)
C16 C17B 1.604(4)
C16 H16A 0.96
C16 H16B 0.96
C17A C18 1.431(4)
C17A H17A 0.97
C17A H17B 0.97
C17B H16A 1.2544
C17B H17C 0.97
C17B H17D 0.97
C18 C22B 1.455(5)
C18 C19A 1.516(4)
C18 C21B 1.541(5)
C18 C23A 1.576(4)
C19A C20 1.600(4)
C19A H19A 0.97
C19A H19D 0.97
C19B C20 1.621(4)
C19B H19B 0.97
C19B H19C 0.97
C20 H20A 0.96
C20 H20B 0.96
C20 H20C 0.96
C20 H20D 0.96
C21A H21A 0.96
C21A H21B 0.96
C21A H21C 0.96
C21B H21D 0.96
C21B H21E 0.96
C21B H21F 0.96
C22A H22A 0.96
C22A H22B 0.96
C22A H22C 0.96
C22B H22D 0.96
C22B H22E 0.96
C22B H22F 0.96
C23A H23A 0.96
C23A H23B 0.96
C23A H23C 0.96
C23B H23D 0.96
C23B H23E 0.96
C23B H23F 0.96

loop_
_geom_hbond_atom_site_label_D
_geom_hbond_atom_site_label_H
_geom_hbond_atom_site_label_A
_geom_hbond_site_symmetry_A
_geom_hbond_distance_DH
_geom_hbond_distance_HA
_geom_hbond_distance_DA
_geom_hbond_angle_DHA
_geom_hbond_publ_flag
O4 H1O4 O1 1_555 0.82 1.79 2.5211(19) 148 yes
C5 H5A O1 2_745 0.93 2.43 3.333(3) 163 yes

loop_
_geom_torsion_atom_site_label_1
_geom_torsion_atom_site_label_2
_geom_torsion_atom_site_label_3
_geom_torsion_atom_site_label_4
_geom_torsion
C6 C1 C2 C3 -0.7(3)
C7 C1 C2 C3 -176.32(17)
C1 C2 C3 C4 -1.4(3)
C2 C3 C4 C5 1.4(3)
C3 C4 C5 C6 0.6(3)
C4 C5 C6 C1 -2.7(3)
C2 C1 C6 C5 2.7(3)
C7 C1 C6 C5 178.51(17)
C2 C1 C7 O1 130.05(19)
C6 C1 C7 O1 -45.6(2)
C2 C1 C7 C8 -47.5(3)
C6 C1 C7 C8 136.83(18)
O1 C7 C8 C9 -11.1(3)
C1 C7 C8 C9 166.34(16)
O1 C7 C8 C13 167.63(17)
C1 C7 C8 C13 -14.9(3)
C13 C8 C9 O4 -177.32(15)
C7 C8 C9 O4 1.5(2)
C13 C8 C9 C10 0.0(2)
C7 C8 C9 C10 178.83(16)
O4 C9 C10 C11 -179.84(15)
C8 C9 C10 C11 2.8(3)
O4 C9 C10 F1 0.4(6)
C8 C9 C10 F1 -177.0(6)
C18 O3 C11 C10 150.18(17)
C18 O3 C11 C12 -25.9(3)
F1 C10 C11 O3 8.6(5)
C9 C10 C11 O3 -171.17(16)
F1 C10 C11 C12 -175.5(5)
C9 C10 C11 C12 4.8(3)
O3 C11 C12 C13 161.02(16)
C10 C11 C12 C13 -14.9(3)
O3 C11 C12 C16 -2.4(3)
C10 C11 C12 C16 -178.27(16)
C14 O2 C13 C12 25.8(3)
C14 O2 C13 C8 -150.07(18)
C11 C12 C13 O2 -157.92(17)
C16 C12 C13 O2 5.5(3)
C11 C12 C13 C8 17.8(3)
C16 C12 C13 C8 -178.80(16)
C9 C8 C13 O2 165.09(17)
C7 C8 C13 O2 -13.7(3)
C9 C8 C13 C12 -10.6(3)
C7 C8 C13 C12 170.64(17)
C13 O2 C14 C21A -130.2(3)
C13 O2 C14 C19B 57.1(3)
C13 O2 C14 C22A 111.0(2)
C13 O2 C14 C17B -65.6(3)
C13 O2 C14 C23B -177.4(3)
C13 O2 C14 C15A -3.6(3)
C21A C14 C15A C20 -152.1(3)
O2 C14 C15A C20 81.4(3)
C19B C14 C15A C20 -36.3(3)
C22A C14 C15A C20 -22.1(4)
C17B C14 C15A C20 169.1(3)
C23B C14 C15A C20 -108.9(5)
C21A C14 C15A C16 80.6(3)
O2 C14 C15A C16 -45.9(3)
C19B C14 C15A C16 -163.6(3)
C22A C14 C15A C16 -149.4(2)
C17B C14 C15A C16 41.8(2)
C23B C14 C15A C16 123.8(5)
C20 C15B C16 C12 55.6(3)
C18 C15B C16 C12 -63.4(3)
C20 C15B C16 C15A -36.8(2)
C18 C15B C16 C15A -155.8(3)
C20 C15B C16 C17A 158.9(4)
C18 C15B C16 C17A 40.0(2)
C20 C15B C16 C17B -65.5(3)
C18 C15B C16 C17B 175.5(2)
C13 C12 C16 C15B -112.5(2)
C11 C12 C16 C15B 50.5(3)
C13 C12 C16 C15A -54.6(2)
C11 C12 C16 C15A 108.4(2)
C13 C12 C16 C17A -171.12(19)
C11 C12 C16 C17A -8.2(2)
C13 C12 C16 C17B 8.6(3)
C11 C12 C16 C17B 171.5(2)
C20 C15A C16 C15B 41.7(3)
C14 C15A C16 C15B 171.6(3)
C20 C15A C16 C12 -60.4(3)
C14 C15A C16 C12 69.5(2)
C20 C15A C16 C17A 55.5(3)
C14 C15A C16 C17A -174.6(2)
C20 C15A C16 C17B -169.0(3)
C14 C15A C16 C17B -39.1(2)
C15B C16 C17A C18 -48.6(3)
C12 C16 C17A C18 47.5(3)
C15A C16 C17A C18 -62.6(3)
C17B C16 C17A C18 -132.0(3)
C21A C14 C17B C16 -178.2(3)
O2 C14 C17B C16 71.8(2)
C19B C14 C17B C16 -60.6(3)
C22A C14 C17B C16 -93.0(12)
C23B C14 C17B C16 179.4(2)
C15A C14 C17B C16 -38.7(2)
C15B C16 C17B C14 68.8(3)
C12 C16 C17B C14 -49.0(3)
C15A C16 C17B C14 41.7(2)
C17A C16 C17B C14 130.6(3)
C16 C17A C18 C22B 104.9(7)
C16 C17A C18 O3 -70.2(3)
C16 C17A C18 C19A 53.5(3)
C16 C17A C18 C21B -177.9(3)
C16 C17A C18 C23A -177.2(2)
C16 C17A C18 C15B 42.9(2)
C11 O3 C18 C17A 62.5(2)
C11 O3 C18 C22B -115.6(3)
C11 O3 C18 C19A -61.9(3)
C11 O3 C18 C21B 125.1(3)
C11 O3 C18 C23A -178.9(2)
C11 O3 C18 C15B 5.5(3)
C16 C15B C18 C17A -45.8(2)
C20 C15B C18 C17A -163.4(3)
C16 C15B C18 C22B 155.0(3)
C20 C15B C18 C22B 37.5(3)
C16 C15B C18 O3 40.1(3)
C20 C15B C18 O3 -77.4(3)
C16 C15B C18 C19A 145.2(3)
C20 C15B C18 C19A 27.6(2)
C16 C15B C18 C21B -82.1(3)
C20 C15B C18 C21B 160.3(3)
C16 C15B C18 C23A -132.3(4)
C20 C15B C18 C23A 110.1(4)
C17A C18 C19A C20 -38.2(4)
C22B C18 C19A C20 163.4(4)
O3 C18 C19A C20 78.0(3)
C21B C18 C19A C20 -111.2(4)
C23A C18 C19A C20 -170.3(3)
C15B C18 C19A C20 -28.1(3)
C21A C14 C19B C20 126.1(4)
O2 C14 C19B C20 -62.1(4)
C22A C14 C19B C20 -132.9(4)
C17B C14 C19B C20 55.2(4)
C23B C14 C19B C20 174.9(3)
C15A C14 C19B C20 31.6(2)
C16 C15A C20 C15B -39.4(2)
C14 C15A C20 C15B -162.3(4)
C16 C15A C20 C19A -39.4(3)
C14 C15A C20 C19A -162.4(2)
C16 C15A C20 C19B 155.8(4)
C14 C15A C20 C19B 32.8(3)
C16 C15B C20 C15A 38.8(2)
C18 C15B C20 C15A 153.9(3)
C16 C15B C20 C19A -141.3(3)
C18 C15B C20 C19A -26.1(2)
C16 C15B C20 C19B 51.7(3)
C18 C15B C20 C19B 166.8(2)
C18 C19A C20 C15A 29.5(4)
C18 C19A C20 C15B 29.5(3)
C18 C19A C20 C19B 78.0(8)
C14 C19B C20 C15A -35.2(3)
C14 C19B C20 C15B -48.3(4)
C14 C19B C20 C19A -91.5(8)
